data_1553476
loop_
_publ_author_name
'He, Bairong'
'Nie, Han'
'Luo, Wenwen'
'Hu, Rongrong'
'Qin, Anjun'
'Zhao, Zujin'
'Tang, Ben Zhong'

_publ_section_title
;
 Synthesis, structure and optical properties of tetraphenylethene
 derivatives with through-space conjugation between benzene and various
 planar chromophores
;
_journal_issue 9
_journal_name_full 'Organic Chemistry Frontiers'
_journal_page_first 1091
_journal_paper_doi 10.1039/C6QO00204H
_journal_volume 3
_journal_year 2016
_chemical_formula_moiety 'C40 H28'
_chemical_formula_sum 'C40 H28'
_chemical_formula_weight 508.62
_space_group_IT_number 14
_space_group_name_Hall '-P 2ybc'
_space_group_name_H-M_alt 'P 1 21/c 1'
_symmetry_cell_setting monoclinic
_symmetry_space_group_name_H-M 'P 1 21/c 1'
_atom_sites_solution_hydrogens geom
_atom_sites_solution_primary other
_atom_sites_solution_secondary difmap
_audit_block_doi 10.5517/cc1k2mt2
_audit_creation_method SHELXL-97
_audit_update_record
;
2015-10-21 deposited with the CCDC.
2016-06-29 downloaded from the CCDC.
;
_cell_angle_alpha 90.00
_cell_angle_beta 107.472(12)
_cell_angle_gamma 90.00
_cell_formula_units_Z 4
_cell_length_a 16.4844(14)
_cell_length_b 9.1722(12)
_cell_length_c 19.225(3)
_cell_measurement_reflns_used 3387
_cell_measurement_temperature 143
_cell_measurement_theta_max 71.4402
_cell_measurement_theta_min 4.7994
_cell_volume 2772.7(6)
_computing_cell_refinement
;
CrysAlisPro, Oxford Diffraction Ltd.,
Version 1.171.33.66 (release 28-04-2010 CrysAlis171 .NET)
(compiled Apr 28 2010,14:27:37)
;
_computing_data_collection
;
CrysAlisPro, Oxford Diffraction Ltd.,
Version 1.171.33.66 (release 28-04-2010 CrysAlis171 .NET)
(compiled Apr 28 2010,14:27:37)
;
_computing_data_reduction
;
CrysAlisPro, Oxford Diffraction Ltd.,
Version 1.171.33.66 (release 28-04-2010 CrysAlis171 .NET)
(compiled Apr 28 2010,14:27:37)
;
_computing_molecular_graphics
;
OLEX2: a complete structure solution, refinement and analysis program. Dolomanov et al., J. Appl. Cryst. (2009). 42, 339-341
;
_computing_publication_material
;
OLEX2: a complete structure solution, refinement and analysis program. Dolomanov et al., J. Appl. Cryst. (2009). 42, 339-341
;
_computing_structure_refinement 'SHELXL-97 (Sheldrick, 1997)'
_computing_structure_solution 'smtbx-flip (Bourhis, 2008)'
_diffrn_ambient_temperature 143.0
_diffrn_detector_area_resol_mean 15.9578
_diffrn_measured_fraction_theta_full 0.973
_diffrn_measured_fraction_theta_max 0.973
_diffrn_measurement_details
;
#__ type_ start__ end____ width___ exp.time_
1 omega   39.00   71.00   1.0000   10.0000
omega____ theta____ kappa____ phi______ frames
-      110.0000  -25.0000 -120.0000 32

#__ type_ start__ end____ width___ exp.time_
2 omega  -38.00    7.00   1.0000    3.0000
omega____ theta____ kappa____ phi______ frames
-        0.0000   96.0000  -28.0000 45

#__ type_ start__ end____ width___ exp.time_
3 omega   26.00  125.00   1.0000    6.0000
omega____ theta____ kappa____ phi______ frames
-       55.0000   77.0000  120.0000 99

#__ type_ start__ end____ width___ exp.time_
4 omega   73.00  126.00   1.0000    6.0000
omega____ theta____ kappa____ phi______ frames
-       55.0000  125.0000   60.0000 53

#__ type_ start__ end____ width___ exp.time_
5 omega -139.00  -55.00   1.0000   10.0000
omega____ theta____ kappa____ phi______ frames
-      -64.0000  179.0000 -120.0000 84

#__ type_ start__ end____ width___ exp.time_
6 omega   44.00   71.00   1.0000   10.0000
omega____ theta____ kappa____ phi______ frames
-      110.0000  -25.0000   90.0000 27

#__ type_ start__ end____ width___ exp.time_
7 omega   37.00   71.00   1.0000   10.0000
omega____ theta____ kappa____ phi______ frames
-      110.0000  -25.0000  120.0000 34

#__ type_ start__ end____ width___ exp.time_
8 omega   37.00   62.00   1.0000   10.0000
omega____ theta____ kappa____ phi______ frames
-      110.0000  -25.0000  -60.0000 25

#__ type_ start__ end____ width___ exp.time_
9 omega   38.00   71.00   1.0000   10.0000
omega____ theta____ kappa____ phi______ frames
-      110.0000  -25.0000  -90.0000 33

#__ type_ start__ end____ width___ exp.time_
10 omega   41.00   80.00   1.0000   10.0000
omega____ theta____ kappa____ phi______ frames
-      110.0000  -50.0000   30.0000 39

#__ type_ start__ end____ width___ exp.time_
11 omega   38.00   84.00   1.0000   10.0000
omega____ theta____ kappa____ phi______ frames
-      110.0000  -96.0000 -137.0000 46

#__ type_ start__ end____ width___ exp.time_
12 omega   42.00   69.00   1.0000   10.0000
omega____ theta____ kappa____ phi______ frames
-      110.0000  -25.0000  -30.0000 27

#__ type_ start__ end____ width___ exp.time_
13 omega   88.00  174.00   1.0000   10.0000
omega____ theta____ kappa____ phi______ frames
-      110.0000   50.0000   60.0000 86

#__ type_ start__ end____ width___ exp.time_
14 omega   41.00   80.00   1.0000   10.0000
omega____ theta____ kappa____ phi______ frames
-      110.0000  -50.0000   90.0000 39

#__ type_ start__ end____ width___ exp.time_
15 omega   40.00  141.00   1.0000   10.0000
omega____ theta____ kappa____ phi______ frames
-      110.0000  -88.0000   13.0000 101
;
_diffrn_measurement_device 'kappa diffractometer'
_diffrn_measurement_device_type 'multiwire proportional'
_diffrn_measurement_method 'phi and omega scans'
_diffrn_orient_matrix_UB_11 0.0949369
_diffrn_orient_matrix_UB_12 -0.0197765
_diffrn_orient_matrix_UB_13 0.0067114
_diffrn_orient_matrix_UB_21 -0.0183408
_diffrn_orient_matrix_UB_22 -0.155774
_diffrn_orient_matrix_UB_23 -0.0300068
_diffrn_orient_matrix_UB_31 -0.0163388
_diffrn_orient_matrix_UB_32 0.0581636
_diffrn_orient_matrix_UB_33 -0.0782835
_diffrn_radiation_monochromator graphite
_diffrn_radiation_probe x-ray
_diffrn_radiation_source 'Enhance Ultra (Cu) X-ray Source'
_diffrn_radiation_type CuK\a
_diffrn_radiation_wavelength 1.5418
_diffrn_reflns_av_R_equivalents 0.0395
_diffrn_reflns_av_sigmaI/netI 0.0484
_diffrn_reflns_limit_h_max 19
_diffrn_reflns_limit_h_min -19
_diffrn_reflns_limit_k_max 10
_diffrn_reflns_limit_k_min -8
_diffrn_reflns_limit_l_max 20
_diffrn_reflns_limit_l_min -23
_diffrn_reflns_number 9173
_diffrn_reflns_theta_full 66.50
_diffrn_reflns_theta_max 67.50
_diffrn_reflns_theta_min 4.82
_diffrn_source 'sealed X-ray tube'
_diffrn_source_target Cu
_exptl_absorpt_coefficient_mu 0.521
_exptl_absorpt_correction_T_max 1.0
_exptl_absorpt_correction_T_min 0.66775
_exptl_absorpt_correction_type multi-scan
_exptl_absorpt_process_details
;
CrysAlisPro, Oxford Diffraction Ltd.,
Version 1.171.33.66 (release 28-04-2010 CrysAlis171 .NET)
(compiled Apr 28 2010,14:27:37)
Empirical absorption correction using spherical harmonics,
implemented in SCALE3 ABSPACK scaling algorithm.
;
_exptl_crystal_colour_primary yellow
_exptl_crystal_density_diffrn 1.218
_exptl_crystal_density_method 'not measured'
_exptl_crystal_description block
_exptl_crystal_F_000 1072
_exptl_crystal_preparation Luminescent
_exptl_crystal_size_max 0.3
_exptl_crystal_size_mid 0.18
_exptl_crystal_size_min 0.11
_refine_diff_density_max 0.149
_refine_diff_density_min -0.207
_refine_diff_density_rms 0.038
_refine_ls_extinction_method none
_refine_ls_goodness_of_fit_ref 1.006
_refine_ls_hydrogen_treatment constr
_refine_ls_matrix_type full
_refine_ls_number_parameters 361
_refine_ls_number_reflns 4859
_refine_ls_number_restraints 0
_refine_ls_restrained_S_all 1.006
_refine_ls_R_factor_all 0.0563
_refine_ls_R_factor_gt 0.0387
_refine_ls_shift/su_max 0.000
_refine_ls_shift/su_mean 0.000
_refine_ls_structure_factor_coef Fsqd
_refine_ls_weighting_details
;
calc w=1/[\s^2^(Fo^2^)+(0.0346P)^2^+0.0000P] where P=(Fo^2^+2Fc^2^)/3
;
_refine_ls_weighting_scheme calc
_refine_ls_wR_factor_gt 0.0832
_refine_ls_wR_factor_ref 0.0872
_reflns_number_gt 3509
_reflns_number_total 4859
_reflns_threshold_expression >2sigma(I)
_cod_data_source_file c6qo00204h2.cif
_cod_data_source_block ZHAO56CULT
_cod_original_sg_symbol_H-M P21/c
_cod_database_code 1553476

loop_
_space_group_symop_id
_space_group_symop_operation_xyz
1 'x, y, z'
2 '-x, y+1/2, -z+1/2'
3 '-x, -y, -z'
4 'x, -y-1/2, z-1/2'

loop_
_atom_site_label
_atom_site_type_symbol
_atom_site_fract_x
_atom_site_fract_y
_atom_site_fract_z
_atom_site_U_iso_or_equiv
_atom_site_adp_type
_atom_site_occupancy
_atom_site_symmetry_multiplicity
_atom_site_calc_flag
_atom_site_refinement_flags
C1 C 0.30618(8) 0.46211(16) 0.47123(7) 0.0265(3) Uani 1 1 d .
C2 C 0.33854(8) 0.42083(16) 0.54174(7) 0.0268(3) Uani 1 1 d .
C11 C 0.31938(8) 0.37287(16) 0.41055(7) 0.0265(3) Uani 1 1 d .
C12 C 0.35875(8) 0.43458(17) 0.36281(7) 0.0307(3) Uani 1 1 d .
H12 H 0.3783 0.5325 0.3699 0.037 Uiso 1 1 calc R
C13 C 0.36981(9) 0.35465(19) 0.30499(8) 0.0351(4) Uani 1 1 d .
H13 H 0.3973 0.3977 0.2732 0.042 Uiso 1 1 calc R
C14 C 0.34101(9) 0.21315(18) 0.29366(8) 0.0360(4) Uani 1 1 d .
H14 H 0.3479 0.1589 0.2537 0.043 Uiso 1 1 calc R
C15 C 0.30193(9) 0.15022(18) 0.34091(8) 0.0351(3) Uani 1 1 d .
H15 H 0.2823 0.0524 0.3334 0.042 Uiso 1 1 calc R
C16 C 0.29133(9) 0.22907(16) 0.39890(7) 0.0295(3) Uani 1 1 d .
H16 H 0.2647 0.1848 0.4310 0.035 Uiso 1 1 calc R
C21 C 0.38963(9) 0.28477(16) 0.56324(7) 0.0279(3) Uani 1 1 d .
C22 C 0.46497(9) 0.26045(18) 0.54595(8) 0.0349(3) Uani 1 1 d .
H22 H 0.4852 0.3321 0.5195 0.042 Uiso 1 1 calc R
C23 C 0.51034(10) 0.1327(2) 0.56702(8) 0.0411(4) Uani 1 1 d .
H23 H 0.5621 0.1182 0.5559 0.049 Uiso 1 1 calc R
C24 C 0.48081(10) 0.02596(19) 0.60426(8) 0.0415(4) Uani 1 1 d .
H24 H 0.5111 -0.0630 0.6171 0.050 Uiso 1 1 calc R
C25 C 0.40690(10) 0.04965(18) 0.62255(8) 0.0379(4) Uani 1 1 d .
H25 H 0.3864 -0.0231 0.6482 0.046 Uiso 1 1 calc R
C26 C 0.36263(9) 0.17961(16) 0.60349(7) 0.0313(3) Uani 1 1 d .
H26 H 0.3133 0.1969 0.6181 0.038 Uiso 1 1 calc R
C31 C 0.32991(9) 0.50621(16) 0.60547(7) 0.0286(3) Uani 1 1 d .
C32 C 0.40310(9) 0.56465(17) 0.65413(8) 0.0342(3) Uani 1 1 d .
H32 H 0.4563 0.5506 0.6455 0.041 Uiso 1 1 calc R
C33 C 0.39986(10) 0.64281(18) 0.71480(8) 0.0387(4) Uani 1 1 d .
H33 H 0.4503 0.6832 0.7469 0.046 Uiso 1 1 calc R
C34 C 0.32281(11) 0.66186(18) 0.72840(8) 0.0414(4) Uani 1 1 d .
H34 H 0.3202 0.7150 0.7701 0.050 Uiso 1 1 calc R
C35 C 0.24929(11) 0.60317(19) 0.68108(9) 0.0418(4) Uani 1 1 d .
H35 H 0.1964 0.6156 0.6906 0.050 Uiso 1 1 calc R
C36 C 0.25273(9) 0.52634(17) 0.61990(8) 0.0346(3) Uani 1 1 d .
H36 H 0.2020 0.4871 0.5876 0.042 Uiso 1 1 calc R
C41 C 0.25945(9) 0.60248(16) 0.44837(7) 0.0273(3) Uani 1 1 d .
C42 C 0.29339(9) 0.73175(16) 0.48344(8) 0.0325(3) Uani 1 1 d .
H42 H 0.3454 0.7286 0.5220 0.039 Uiso 1 1 calc R
C43 C 0.25335(10) 0.86390(18) 0.46360(8) 0.0397(4) Uani 1 1 d .
H43 H 0.2773 0.9502 0.4888 0.048 Uiso 1 1 calc R
C44 C 0.17823(11) 0.87086(18) 0.40693(9) 0.0438(4) Uani 1 1 d .
H44 H 0.1504 0.9617 0.3931 0.053 Uiso 1 1 calc R
C45 C 0.14388(10) 0.74430(17) 0.37040(8) 0.0384(4) Uani 1 1 d .
H45 H 0.0924 0.7495 0.3314 0.046 Uiso 1 1 calc R
C46 C 0.18336(9) 0.60948(17) 0.38976(7) 0.0295(3) Uani 1 1 d .
C51 C 0.14136(8) 0.47694(16) 0.34925(7) 0.0294(3) Uani 1 1 d .
C52 C 0.09557(8) 0.38299(17) 0.38155(7) 0.0297(3) Uani 1 1 d .
C53 C 0.08129(9) 0.41558(17) 0.44960(8) 0.0340(3) Uani 1 1 d .
H53 H 0.1042 0.5026 0.4747 0.041 Uiso 1 1 calc R
C54 C 0.03546(10) 0.32445(19) 0.47920(9) 0.0395(4) Uani 1 1 d .
H54 H 0.0259 0.3498 0.5240 0.047 Uiso 1 1 calc R
C55 C 0.00181(10) 0.19238(19) 0.44414(9) 0.0416(4) Uani 1 1 d .
H55 H -0.0290 0.1287 0.4659 0.050 Uiso 1 1 calc R
C56 C 0.01359(9) 0.15700(18) 0.37949(9) 0.0383(4) Uani 1 1 d .
H56 H -0.0091 0.0681 0.3564 0.046 Uiso 1 1 calc R
C57 C 0.05946(9) 0.25082(17) 0.34530(8) 0.0322(3) Uani 1 1 d .
C58 C 0.06871(9) 0.21851(17) 0.27725(8) 0.0342(3) Uani 1 1 d .
H58 H 0.0471 0.1289 0.2543 0.041 Uiso 1 1 calc R
C59 C 0.10882(9) 0.31456(17) 0.24222(8) 0.0325(3) Uani 1 1 d .
C60 C 0.11443(10) 0.28550(19) 0.17085(8) 0.0390(4) Uani 1 1 d .
H60 H 0.0913 0.1974 0.1471 0.047 Uiso 1 1 calc R
C61 C 0.15212(10) 0.3809(2) 0.13617(8) 0.0416(4) Uani 1 1 d .
H61 H 0.1541 0.3601 0.0883 0.050 Uiso 1 1 calc R
C62 C 0.18842(9) 0.5112(2) 0.17135(8) 0.0396(4) Uani 1 1 d .
H62 H 0.2148 0.5776 0.1470 0.048 Uiso 1 1 calc R
C63 C 0.18582(9) 0.54209(18) 0.24003(8) 0.0345(3) Uani 1 1 d .
H63 H 0.2115 0.6293 0.2630 0.041 Uiso 1 1 calc R
C64 C 0.14552(8) 0.44680(17) 0.27825(8) 0.0304(3) Uani 1 1 d .

loop_
_atom_site_aniso_label
_atom_site_aniso_U_11
_atom_site_aniso_U_22
_atom_site_aniso_U_33
_atom_site_aniso_U_23
_atom_site_aniso_U_13
_atom_site_aniso_U_12
C1 0.0222(6) 0.0249(8) 0.0307(7) 0.0011(6) 0.0056(5) -0.0030(6)
C2 0.0215(6) 0.0273(8) 0.0298(7) 0.0006(6) 0.0049(5) -0.0010(6)
C11 0.0215(6) 0.0293(8) 0.0253(6) 0.0021(6) 0.0017(5) 0.0032(6)
C12 0.0247(7) 0.0344(9) 0.0300(7) 0.0025(6) 0.0034(5) -0.0022(6)
C13 0.0274(7) 0.0473(10) 0.0299(7) 0.0037(7) 0.0075(6) 0.0019(7)
C14 0.0346(8) 0.0414(10) 0.0297(7) -0.0031(7) 0.0063(6) 0.0096(7)
C15 0.0372(8) 0.0301(8) 0.0341(8) -0.0017(7) 0.0048(6) 0.0056(7)
C16 0.0286(7) 0.0281(8) 0.0294(7) 0.0040(6) 0.0052(5) 0.0026(6)
C21 0.0268(7) 0.0300(8) 0.0234(6) -0.0015(6) 0.0023(5) 0.0037(6)
C22 0.0288(7) 0.0423(9) 0.0321(7) 0.0017(7) 0.0071(6) 0.0040(7)
C23 0.0309(8) 0.0514(11) 0.0380(8) -0.0024(8) 0.0057(6) 0.0132(8)
C24 0.0429(9) 0.0384(10) 0.0350(8) -0.0011(7) -0.0006(6) 0.0154(8)
C25 0.0464(9) 0.0320(9) 0.0304(7) 0.0023(7) 0.0041(6) 0.0036(7)
C26 0.0314(7) 0.0322(8) 0.0293(7) -0.0017(6) 0.0073(6) 0.0026(6)
C31 0.0308(7) 0.0263(8) 0.0270(7) 0.0032(6) 0.0061(5) 0.0028(6)
C32 0.0300(7) 0.0374(9) 0.0328(7) -0.0017(7) 0.0057(6) 0.0013(7)
C33 0.0398(8) 0.0363(9) 0.0343(8) -0.0040(7) 0.0024(6) 0.0013(7)
C34 0.0532(10) 0.0349(9) 0.0336(8) -0.0060(7) 0.0091(7) 0.0095(8)
C35 0.0399(8) 0.0451(10) 0.0425(9) -0.0032(8) 0.0157(7) 0.0082(8)
C36 0.0311(7) 0.0368(9) 0.0339(7) -0.0008(7) 0.0066(6) 0.0030(7)
C41 0.0270(7) 0.0261(8) 0.0274(7) 0.0020(6) 0.0062(5) 0.0004(6)
C42 0.0337(7) 0.0285(8) 0.0308(7) -0.0002(6) 0.0028(6) -0.0042(6)
C43 0.0470(9) 0.0250(8) 0.0414(8) -0.0023(7) 0.0047(7) -0.0039(7)
C44 0.0460(9) 0.0260(8) 0.0517(9) 0.0020(8) 0.0029(7) 0.0057(7)
C45 0.0321(7) 0.0302(9) 0.0434(8) 0.0006(7) -0.0029(6) 0.0045(7)
C46 0.0277(7) 0.0268(8) 0.0317(7) -0.0003(6) 0.0055(6) -0.0002(6)
C51 0.0215(6) 0.0266(8) 0.0340(7) 0.0004(6) -0.0007(5) 0.0039(6)
C52 0.0219(6) 0.0286(8) 0.0334(7) 0.0010(6) 0.0003(5) 0.0035(6)
C53 0.0281(7) 0.0329(9) 0.0359(8) -0.0003(7) 0.0019(6) 0.0015(6)
C54 0.0338(8) 0.0451(10) 0.0378(8) 0.0038(8) 0.0079(6) 0.0035(7)
C55 0.0334(8) 0.0411(10) 0.0473(9) 0.0086(8) 0.0077(7) -0.0032(7)
C56 0.0289(7) 0.0307(9) 0.0497(9) 0.0004(7) 0.0032(6) -0.0017(7)
C57 0.0230(7) 0.0301(8) 0.0380(8) 0.0002(7) 0.0008(6) 0.0017(6)
C58 0.0271(7) 0.0280(8) 0.0400(8) -0.0052(7) -0.0015(6) -0.0003(6)
C59 0.0254(7) 0.0316(8) 0.0333(7) -0.0022(6) -0.0021(5) 0.0047(6)
C60 0.0328(8) 0.0407(10) 0.0373(8) -0.0075(7) 0.0009(6) 0.0048(7)
C61 0.0341(8) 0.0527(11) 0.0338(8) -0.0038(8) 0.0038(6) 0.0073(8)
C62 0.0304(7) 0.0484(10) 0.0367(8) 0.0054(8) 0.0049(6) 0.0028(7)
C63 0.0266(7) 0.0339(9) 0.0367(8) 0.0036(7) 0.0002(6) 0.0018(6)
C64 0.0212(6) 0.0314(8) 0.0329(7) 0.0022(6) -0.0007(5) 0.0038(6)

loop_
_atom_type_symbol
_atom_type_description
_atom_type_scat_dispersion_real
_atom_type_scat_dispersion_imag
_atom_type_scat_source
C C 0.0181 0.0091 'International Tables Vol C Tables 4.2.6.8 and 6.1.1.4'
H H 0.0000 0.0000 'International Tables Vol C Tables 4.2.6.8 and 6.1.1.4'

loop_
_geom_angle_atom_site_label_1
_geom_angle_atom_site_label_2
_geom_angle_atom_site_label_3
_geom_angle
C1 C2 C21 122.09(13)
C1 C2 C31 124.61(13)
C2 C1 C11 121.53(13)
C2 C1 C41 123.23(13)
C11 C1 C41 115.14(11)
C12 C11 C1 119.85(13)
C13 C12 C11 120.79(15)
C13 C14 C15 119.64(14)
C14 C13 C12 120.17(14)
C15 C16 C11 120.56(14)
C16 C11 C1 121.69(12)
C16 C11 C12 118.44(13)
C16 C15 C14 120.40(15)
C21 C2 C31 113.28(11)
C22 C21 C2 122.38(13)
C22 C23 C24 120.48(15)
C23 C22 C21 120.45(15)
C24 C25 C26 120.07(15)
C25 C24 C23 119.58(15)
C25 C26 C21 120.79(14)
C26 C21 C2 119.06(12)
C26 C21 C22 118.53(14)
C32 C31 C2 118.36(13)
C32 C31 C36 118.29(13)
C33 C32 C31 121.37(14)
C33 C34 C35 119.89(14)
C34 C33 C32 119.67(15)
C35 C36 C31 120.56(15)
C36 C31 C2 123.32(13)
C36 C35 C34 120.22(15)
C41 C46 C51 122.61(13)
C42 C41 C1 119.51(12)
C42 C41 C46 118.53(14)
C42 C43 C44 119.97(15)
C43 C42 C41 121.63(14)
C43 C44 C45 119.54(15)
C44 C45 C46 121.34(14)
C45 C46 C41 118.96(14)
C45 C46 C51 118.39(13)
C46 C41 C1 121.89(13)
C51 C52 C53 122.26(14)
C51 C52 C57 120.15(13)
C51 C64 C59 119.66(13)
C51 C64 C63 122.81(14)
C52 C51 C46 119.57(13)
C52 C51 C64 119.61(13)
C53 C52 C57 117.57(13)
C53 C54 C55 120.91(15)
C54 C53 C52 121.29(15)
C55 C56 C57 121.29(15)
C56 C55 C54 119.90(15)
C56 C57 C52 119.00(14)
C58 C57 C52 119.28(14)
C58 C57 C56 121.72(14)
C58 C59 C60 121.63(15)
C58 C59 C64 119.59(13)
C59 C58 C57 121.45(14)
C60 C59 C64 118.78(14)
C60 C61 C62 119.98(15)
C61 C60 C59 121.51(16)
C62 C63 C64 121.72(15)
C63 C62 C61 120.46(16)
C63 C64 C59 117.53(13)
C64 C51 C46 120.81(13)

loop_
_geom_bond_atom_site_label_1
_geom_bond_atom_site_label_2
_geom_bond_distance
C1 C2 1.3532(19)
C1 C11 1.4935(19)
C1 C41 1.497(2)
C2 C21 1.493(2)
C2 C31 1.4965(19)
C11 C12 1.3936(19)
C11 C16 1.393(2)
C12 C13 1.388(2)
C13 C14 1.377(2)
C14 C15 1.387(2)
C15 C16 1.383(2)
C21 C22 1.397(2)
C21 C26 1.391(2)
C22 C23 1.383(2)
C23 C24 1.385(2)
C24 C25 1.383(2)
C25 C26 1.388(2)
C31 C32 1.393(2)
C31 C36 1.393(2)
C32 C33 1.384(2)
C33 C34 1.383(2)
C34 C35 1.387(2)
C35 C36 1.387(2)
C41 C42 1.395(2)
C41 C46 1.4137(19)
C42 C43 1.378(2)
C43 C44 1.384(2)
C44 C45 1.387(2)
C45 C46 1.395(2)
C46 C51 1.497(2)
C51 C52 1.407(2)
C51 C64 1.4142(19)
C52 C53 1.4288(19)
C52 C57 1.435(2)
C53 C54 1.361(2)
C54 C55 1.416(2)
C55 C56 1.354(2)
C56 C57 1.429(2)
C57 C58 1.394(2)
C58 C59 1.391(2)
C59 C60 1.428(2)
C59 C64 1.437(2)
C60 C61 1.358(2)
C61 C62 1.414(2)
C62 C63 1.364(2)
C63 C64 1.428(2)

loop_
_geom_torsion_atom_site_label_1
_geom_torsion_atom_site_label_2
_geom_torsion_atom_site_label_3
_geom_torsion_atom_site_label_4
_geom_torsion
C1 C2 C21 C22 59.1(2)
C1 C2 C21 C26 -122.48(15)
C1 C2 C31 C32 -114.18(16)
C1 C2 C31 C36 67.9(2)
C1 C11 C12 C13 -178.44(13)
C1 C11 C16 C15 177.93(13)
C1 C41 C42 C43 179.03(14)
C1 C41 C46 C45 -178.79(13)
C1 C41 C46 C51 3.6(2)
C2 C1 C11 C12 -121.99(15)
C2 C1 C11 C16 59.65(18)
C2 C1 C41 C42 46.98(19)
C2 C1 C41 C46 -135.93(14)
C2 C21 C22 C23 179.95(14)
C2 C21 C26 C25 177.95(13)
C2 C31 C32 C33 -178.99(14)
C2 C31 C36 C35 178.14(14)
C11 C1 C2 C21 0.4(2)
C11 C1 C2 C31 178.36(13)
C11 C1 C41 C42 -129.63(14)
C11 C1 C41 C46 47.46(18)
C11 C12 C13 C14 0.7(2)
C12 C11 C16 C15 -0.44(19)
C12 C13 C14 C15 -0.9(2)
C13 C14 C15 C16 0.4(2)
C14 C15 C16 C11 0.3(2)
C16 C11 C12 C13 0.0(2)
C21 C2 C31 C32 63.96(17)
C21 C2 C31 C36 -113.93(16)
C21 C22 C23 C24 1.3(2)
C22 C21 C26 C25 -3.6(2)
C22 C23 C24 C25 -2.2(2)
C23 C24 C25 C26 0.1(2)
C24 C25 C26 C21 2.8(2)
C26 C21 C22 C23 1.6(2)
C31 C2 C21 C22 -119.06(14)
C31 C2 C21 C26 59.33(17)
C31 C32 C33 C34 1.0(2)
C32 C31 C36 C35 0.2(2)
C32 C33 C34 C35 -0.3(3)
C33 C34 C35 C36 -0.5(3)
C34 C35 C36 C31 0.5(3)
C36 C31 C32 C33 -1.0(2)
C41 C1 C2 C21 -176.03(13)
C41 C1 C2 C31 2.0(2)
C41 C1 C11 C12 54.68(16)
C41 C1 C11 C16 -123.67(14)
C41 C42 C43 C44 -0.9(2)
C41 C46 C51 C52 75.75(18)
C41 C46 C51 C64 -105.71(16)
C42 C41 C46 C45 -1.7(2)
C42 C41 C46 C51 -179.24(13)
C42 C43 C44 C45 -0.1(3)
C43 C44 C45 C46 0.2(3)
C44 C45 C46 C41 0.7(2)
C44 C45 C46 C51 178.34(15)
C45 C46 C51 C52 -101.84(16)
C45 C46 C51 C64 76.70(18)
C46 C41 C42 C43 1.8(2)
C46 C51 C52 C53 5.4(2)
C46 C51 C52 C57 -176.12(12)
C46 C51 C64 C59 176.46(12)
C46 C51 C64 C63 -2.9(2)
C51 C52 C53 C54 178.76(14)
C51 C52 C57 C56 179.71(13)
C51 C52 C57 C58 -1.4(2)
C52 C51 C64 C59 -5.00(19)
C52 C51 C64 C63 175.66(13)
C52 C53 C54 C55 1.3(2)
C52 C57 C58 C59 -2.9(2)
C53 C52 C57 C56 -1.78(19)
C53 C52 C57 C58 177.11(13)
C53 C54 C55 C56 -1.4(2)
C54 C55 C56 C57 -0.2(2)
C55 C56 C57 C52 1.7(2)
C55 C56 C57 C58 -177.11(14)
C56 C57 C58 C59 175.94(14)
C57 C52 C53 C54 0.3(2)
C57 C58 C59 C60 -176.61(13)
C57 C58 C59 C64 3.2(2)
C58 C59 C60 C61 178.64(15)
C58 C59 C64 C51 0.8(2)
C58 C59 C64 C63 -179.85(13)
C59 C60 C61 C62 1.3(2)
C60 C59 C64 C51 -179.39(13)
C60 C59 C64 C63 -0.02(19)
C60 C61 C62 C63 -0.1(2)
C61 C62 C63 C64 -1.1(2)
C62 C63 C64 C51 -179.48(14)
C62 C63 C64 C59 1.2(2)
C64 C51 C52 C53 -173.12(13)
C64 C51 C52 C57 5.3(2)
C64 C59 C60 C61 -1.2(2)
